data_4303774
loop_
_publ_author_name
'So Young Lee'
'Sunhong Park'
'Shim Sung Lee'

_publ_contact_author_address
;
Department of Chemistry and Research Institute of Natural Science, 
Gyeongsang National University, Jinju 660-701, South Korea
;
_publ_contact_author_email sslee@gnu.ac.kr
_publ_contact_author_fax +82-55-753-7614
_publ_contact_author_name 'Shim Sung Lee'
_publ_contact_author_phone +82-55-751-6021
_publ_section_title
;
Copper(I), Silver(I), and Palladium(II) Complexes of a Thiaoxamacrocycle
Displaying Unusual Topologies
;
_journal_name_full 'Inorganic Chemistry'
_journal_page_first 11335
_journal_page_last 11341
_journal_paper_doi 10.1021/ic901902t
_journal_volume 48
_journal_year 2009
_chemical_formula_sum 'C38 H46 Cl2 N2 O16 Pd S4'
_chemical_formula_weight 1092.31
_chemical_name_systematic
; 
 ? 
;
_space_group_IT_number 148
_symmetry_cell_setting rhombohedral
_symmetry_space_group_name_Hall '-R 3'
_symmetry_space_group_name_H-M 'R -3 :H'
_atom_sites_solution_hydrogens geom
_atom_sites_solution_primary direct
_atom_sites_solution_secondary difmap
_audit_creation_method SHELXTL
_cell_angle_alpha 90.00
_cell_angle_beta 90.00
_cell_angle_gamma 120.00
_cell_formula_units_Z 9
_cell_length_a 30.9427(8)
_cell_length_b 30.9427(8)
_cell_length_c 12.6888(6)
_cell_measurement_reflns_used 2166
_cell_measurement_temperature 173(2)
_cell_measurement_theta_max 21.93
_cell_measurement_theta_min 2.21
_cell_volume 10521.3(6)
_computing_cell_refinement 'Bruker SMART'
_computing_data_collection 'Bruker SMART'
_computing_data_reduction 'Bruker SAINT'
_computing_molecular_graphics 'Bruker SHELXTL'
_computing_publication_material 'Bruker SHELXTL'
_computing_structure_refinement 'Bruker SHELXTL'
_computing_structure_solution 'Bruker SHELXTL'
_diffrn_ambient_temperature 173(2)
_diffrn_measured_fraction_theta_full 0.997
_diffrn_measured_fraction_theta_max 0.997
_diffrn_measurement_device_type 'CCD area detector'
_diffrn_measurement_method 'phi and omega scans'
_diffrn_radiation_monochromator graphite
_diffrn_radiation_source 'fine-focus sealed tube'
_diffrn_radiation_type MoK\a
_diffrn_radiation_wavelength 0.71073
_diffrn_reflns_av_R_equivalents 0.1327
_diffrn_reflns_av_sigmaI/netI 0.1410
_diffrn_reflns_limit_h_max 39
_diffrn_reflns_limit_h_min -39
_diffrn_reflns_limit_k_max 39
_diffrn_reflns_limit_k_min -30
_diffrn_reflns_limit_l_max 16
_diffrn_reflns_limit_l_min -16
_diffrn_reflns_number 22372
_diffrn_reflns_theta_full 27.50
_diffrn_reflns_theta_max 27.50
_diffrn_reflns_theta_min 1.32
_exptl_absorpt_coefficient_mu 0.759
_exptl_absorpt_correction_T_max 0.9418
_exptl_absorpt_correction_T_min 0.8044
_exptl_absorpt_correction_type 'empirical SADABS'
_exptl_absorpt_process_details
;
Ratio of minimum to maximum apparent transmission:  0.801376
;
_exptl_crystal_colour yellow
_exptl_crystal_density_diffrn 1.552
_exptl_crystal_density_method 'not measured'
_exptl_crystal_description block
_exptl_crystal_F_000 5040
_exptl_crystal_size_max 0.30
_exptl_crystal_size_mid 0.13
_exptl_crystal_size_min 0.08
_refine_diff_density_max 2.183
_refine_diff_density_min -0.713
_refine_diff_density_rms 0.220
_refine_ls_extinction_coef 0.00190(15)
_refine_ls_extinction_expression Fc^*^=kFc[1+0.001xFc^2^\l^3^/sin(2\q)]^-1/4^
_refine_ls_extinction_method SHELXL
_refine_ls_goodness_of_fit_ref 1.105
_refine_ls_hydrogen_treatment constr
_refine_ls_matrix_type full
_refine_ls_number_parameters 287
_refine_ls_number_reflns 5361
_refine_ls_number_restraints 0
_refine_ls_restrained_S_all 1.105
_refine_ls_R_factor_all 0.1624
_refine_ls_R_factor_gt 0.0604
_refine_ls_shift/su_max 0.000
_refine_ls_shift/su_mean 0.000
_refine_ls_structure_factor_coef Fsqd
_refine_ls_weighting_details 'calc w=1/[\s^2^(Fo^2^)+(0.0984P)^2^+2.9792P] where P=(Fo^2^+2Fc^2^)/3'
_refine_ls_weighting_scheme calc
_refine_ls_wR_factor_gt 0.1477
_refine_ls_wR_factor_ref 0.2157
_reflns_number_gt 2703
_reflns_number_total 5361
_reflns_threshold_expression >2sigma(I)
_cod_data_source_file ic901902t_si_001_1.cif
_cod_data_source_block Complex1
_cod_depositor_comments
;
The following automatic conversions were performed:
'_symmetry_cell_setting' value 'Rhombohedral' changed to 'rhombohedral'
according to '/home/saulius/struct/CIF-dictionaries/cif_core.dic'
dictionary named 'cif_core.dic' version 2.4.1 from 2010-06-29.

Automatic conversion script
Id: cif_fix_enum 1527 2010-12-29 10:47:43Z saulius 
;
_cod_original_sg_symbol_H-M 'R -3'
_cod_database_code 4303774

loop_
_symmetry_equiv_pos_as_xyz
'x, y, z'
'-y, x-y, z'
'-x+y, -x, z'
'x+2/3, y+1/3, z+1/3'
'-y+2/3, x-y+1/3, z+1/3'
'-x+y+2/3, -x+1/3, z+1/3'
'x+1/3, y+2/3, z+2/3'
'-y+1/3, x-y+2/3, z+2/3'
'-x+y+1/3, -x+2/3, z+2/3'
'-x, -y, -z'
'y, -x+y, -z'
'x-y, x, -z'
'-x+2/3, -y+1/3, -z+1/3'
'y+2/3, -x+y+1/3, -z+1/3'
'x-y+2/3, x+1/3, -z+1/3'
'-x+1/3, -y+2/3, -z+2/3'
'y+1/3, -x+y+2/3, -z+2/3'
'x-y+1/3, x+2/3, -z+2/3'

loop_
_atom_site_label
_atom_site_type_symbol
_atom_site_fract_x
_atom_site_fract_y
_atom_site_fract_z
_atom_site_U_iso_or_equiv
_atom_site_adp_type
_atom_site_occupancy
_atom_site_symmetry_multiplicity
_atom_site_calc_flag
_atom_site_refinement_flags
_atom_site_disorder_assembly
_atom_site_disorder_group
Pd1 Pd 0.1667 0.3333 0.3333 0.0268(3) Uani 1 2 d S . .
Cl1 Cl 0.25012(8) 0.05245(7) 0.46123(15) 0.0398(5) Uani 1 1 d . . .
S1 S 0.22872(7) 0.33100(7) 0.23708(13) 0.0293(4) Uani 1 1 d . . .
S2 S 0.11372(7) 0.24967(7) 0.29340(13) 0.0307(5) Uani 1 1 d . . .
O1 O 0.0663(2) 0.2503(2) 0.0090(4) 0.0428(14) Uani 1 1 d . . .
O2 O 0.1639(2) 0.2966(2) -0.0530(4) 0.0415(13) Uani 1 1 d . . .
O3 O 0.2969(3) 0.0780(3) 0.5119(6) 0.086(2) Uani 1 1 d . . .
O4 O 0.2374(3) 0.0037(2) 0.4311(6) 0.083(2) Uani 1 1 d . . .
O5 O 0.2453(3) 0.0784(3) 0.3755(6) 0.091(3) Uani 1 1 d . . .
O6 O 0.2154(3) 0.0495(3) 0.5385(6) 0.096(3) Uani 1 1 d . . .
C1 C 0.0791(3) 0.2599(4) -0.0998(6) 0.051(2) Uani 1 1 d . . .
H1A H 0.0833 0.2927 -0.1192 0.062 Uiso 1 1 calc R . .
H1B H 0.0518 0.2341 -0.1431 0.062 Uiso 1 1 calc R . .
C2 C 0.1270(3) 0.2596(3) -0.1226(6) 0.042(2) Uani 1 1 d . . .
H2A H 0.1228 0.2262 -0.1082 0.050 Uiso 1 1 calc R . .
H2B H 0.1369 0.2683 -0.1972 0.050 Uiso 1 1 calc R . .
C3 C 0.2119(3) 0.3054(3) -0.0578(6) 0.0353(18) Uani 1 1 d . . .
C4 C 0.2295(3) 0.2870(3) -0.1362(6) 0.040(2) Uani 1 1 d . . .
H4B H 0.2079 0.2659 -0.1900 0.049 Uiso 1 1 calc R . .
C5 C 0.2796(3) 0.3002(3) -0.1342(6) 0.044(2) Uani 1 1 d . . .
H5B H 0.2921 0.2880 -0.1879 0.052 Uiso 1 1 calc R . .
C6 C 0.3113(3) 0.3302(3) -0.0570(6) 0.042(2) Uani 1 1 d . . .
H6B H 0.3452 0.3381 -0.0560 0.051 Uiso 1 1 calc R . .
C7 C 0.2933(3) 0.3487(3) 0.0193(6) 0.041(2) Uani 1 1 d . . .
H7A H 0.3153 0.3703 0.0719 0.050 Uiso 1 1 calc R . .
C8 C 0.2439(3) 0.3368(3) 0.0212(5) 0.0314(17) Uani 1 1 d . . .
C9 C 0.2240(3) 0.3556(3) 0.1082(5) 0.0355(18) Uani 1 1 d . . .
H9A H 0.1886 0.3451 0.0936 0.043 Uiso 1 1 calc R . .
H9B H 0.2432 0.3926 0.1098 0.043 Uiso 1 1 calc R . .
C10 C 0.2015(3) 0.2644(3) 0.2124(6) 0.0310(16) Uani 1 1 d . . .
H10A H 0.2196 0.2596 0.1534 0.037 Uiso 1 1 calc R . .
H10B H 0.2061 0.2484 0.2757 0.037 Uiso 1 1 calc R . .
C11 C 0.1472(3) 0.2393(3) 0.1861(5) 0.0321(17) Uani 1 1 d . . .
H11A H 0.1339 0.2031 0.1764 0.039 Uiso 1 1 calc R . .
H11B H 0.1424 0.2530 0.1194 0.039 Uiso 1 1 calc R . .
C12 C 0.0601(3) 0.2448(3) 0.2228(6) 0.0344(17) Uani 1 1 d . . .
H12A H 0.0358 0.2444 0.2743 0.041 Uiso 1 1 calc R . .
H12B H 0.0712 0.2745 0.1773 0.041 Uiso 1 1 calc R . .
C13 C 0.0349(3) 0.1986(3) 0.1561(6) 0.0349(18) Uani 1 1 d . . .
C14 C 0.0067(3) 0.1515(3) 0.2001(6) 0.046(2) Uani 1 1 d . . .
H14A H 0.0030 0.1481 0.2745 0.055 Uiso 1 1 calc R . .
C15 C -0.0161(3) 0.1093(3) 0.1367(8) 0.055(2) Uani 1 1 d . . .
H15A H -0.0350 0.0771 0.1672 0.066 Uiso 1 1 calc R . .
C16 C -0.0108(3) 0.1150(3) 0.0285(7) 0.052(2) Uani 1 1 d . . .
H16A H -0.0268 0.0862 -0.0151 0.062 Uiso 1 1 calc R . .
C17 C 0.0165(3) 0.1606(3) -0.0172(6) 0.042(2) Uani 1 1 d . . .
H17A H 0.0198 0.1634 -0.0917 0.051 Uiso 1 1 calc R . .
C18 C 0.0393(3) 0.2028(3) 0.0452(5) 0.0340(17) Uani 1 1 d . . .
N1 N 0.1240(4) -0.0216(5) 0.6518(8) 0.087(3) Uani 1 1 d . . .
C19 C 0.1046(4) -0.0447(4) 0.5492(9) 0.084(4) Uani 1 1 d . . .
H19A H 0.0835 -0.0322 0.5202 0.127 Uiso 1 1 calc R . .
H19B H 0.0847 -0.0810 0.5575 0.127 Uiso 1 1 calc R . .
H19C H 0.1325 -0.0364 0.5011 0.127 Uiso 1 1 calc R . .
O7 O 0.1510(5) -0.0359(4) 0.6937(8) 0.152(5) Uani 1 1 d . . .
O8 O 0.1162(5) 0.0068(6) 0.6897(12) 0.191(7) Uani 1 1 d . . .

loop_
_atom_site_aniso_label
_atom_site_aniso_U_11
_atom_site_aniso_U_22
_atom_site_aniso_U_33
_atom_site_aniso_U_23
_atom_site_aniso_U_13
_atom_site_aniso_U_12
Pd1 0.0283(5) 0.0326(5) 0.0199(4) -0.0013(3) -0.0002(3) 0.0154(4)
Cl1 0.0484(13) 0.0381(12) 0.0338(10) -0.0065(8) -0.0057(8) 0.0223(10)
S1 0.0277(10) 0.0348(11) 0.0251(9) -0.0015(7) 0.0009(7) 0.0154(9)
S2 0.0319(11) 0.0336(11) 0.0259(9) 0.0006(7) 0.0000(7) 0.0159(9)
O1 0.050(4) 0.042(3) 0.035(3) 0.004(2) 0.008(3) 0.021(3)
O2 0.048(4) 0.049(4) 0.033(3) -0.004(2) -0.003(2) 0.029(3)
O3 0.055(5) 0.088(6) 0.106(6) -0.047(5) -0.037(4) 0.030(4)
O4 0.129(7) 0.052(4) 0.086(5) -0.037(4) -0.049(5) 0.058(5)
O5 0.136(7) 0.073(5) 0.059(4) 0.015(4) -0.014(5) 0.048(5)
O6 0.083(6) 0.119(7) 0.068(5) -0.017(5) 0.018(4) 0.039(5)
C1 0.056(6) 0.077(7) 0.024(4) 0.010(4) 0.001(4) 0.035(5)
C2 0.038(5) 0.054(5) 0.029(4) -0.002(4) -0.004(3) 0.019(4)
C3 0.044(5) 0.037(5) 0.030(4) 0.005(3) 0.007(3) 0.024(4)
C4 0.051(5) 0.034(5) 0.033(4) -0.005(3) 0.006(4) 0.018(4)
C5 0.050(6) 0.038(5) 0.046(5) 0.003(4) 0.019(4) 0.024(4)
C6 0.040(5) 0.038(5) 0.050(5) -0.002(4) 0.009(4) 0.020(4)
C7 0.040(5) 0.039(5) 0.042(5) -0.001(4) 0.004(4) 0.017(4)
C8 0.039(5) 0.030(4) 0.023(3) 0.004(3) 0.009(3) 0.016(4)
C9 0.045(5) 0.037(4) 0.028(4) 0.003(3) 0.003(3) 0.023(4)
C10 0.036(4) 0.031(4) 0.029(4) 0.000(3) 0.007(3) 0.019(4)
C11 0.036(4) 0.031(4) 0.029(4) -0.003(3) 0.000(3) 0.017(4)
C12 0.029(4) 0.040(5) 0.035(4) -0.003(3) -0.003(3) 0.017(4)
C13 0.025(4) 0.033(4) 0.040(4) -0.003(3) 0.001(3) 0.009(4)
C14 0.042(5) 0.050(6) 0.036(4) 0.002(4) 0.003(4) 0.017(4)
C15 0.052(6) 0.027(5) 0.080(7) 0.002(4) 0.003(5) 0.015(4)
C16 0.041(5) 0.050(6) 0.058(6) -0.023(5) -0.006(4) 0.018(5)
C17 0.035(5) 0.050(5) 0.039(4) -0.011(4) -0.004(4) 0.019(4)
C18 0.031(4) 0.041(5) 0.031(4) -0.004(3) -0.002(3) 0.019(4)
N1 0.066(7) 0.098(9) 0.074(7) 0.014(6) 0.001(6) 0.024(6)
C19 0.086(9) 0.060(7) 0.093(9) -0.017(6) -0.039(7) 0.026(6)
O7 0.150(11) 0.138(10) 0.099(8) 0.036(7) -0.035(7) 0.022(8)
O8 0.142(11) 0.194(14) 0.231(15) -0.093(12) 0.043(10) 0.081(11)

loop_
_atom_type_symbol
_atom_type_description
_atom_type_scat_dispersion_real
_atom_type_scat_dispersion_imag
_atom_type_scat_source
C C 0.0033 0.0016 'International Tables Vol C Tables 4.2.6.8 and 6.1.1.4'
H H 0.0000 0.0000 'International Tables Vol C Tables 4.2.6.8 and 6.1.1.4'
O O 0.0106 0.0060 'International Tables Vol C Tables 4.2.6.8 and 6.1.1.4'
S S 0.1246 0.1234 'International Tables Vol C Tables 4.2.6.8 and 6.1.1.4'
Pd Pd -0.9988 1.0072 'International Tables Vol C Tables 4.2.6.8 and 6.1.1.4'
Cl Cl 0.1484 0.1585 'International Tables Vol C Tables 4.2.6.8 and 6.1.1.4'
N N 0.0061 0.0033 'International Tables Vol C Tables 4.2.6.8 and 6.1.1.4'

loop_
_geom_angle_atom_site_label_1
_geom_angle_atom_site_label_2
_geom_angle_atom_site_label_3
_geom_angle
_geom_angle_site_symmetry_1
_geom_angle_site_symmetry_3
_geom_angle_publ_flag
S1 Pd1 S1 179.998(1) 16 . ?
S1 Pd1 S2 89.08(6) 16 16 ?
S1 Pd1 S2 90.92(6) . 16 ?
S1 Pd1 S2 90.92(6) 16 . ?
S1 Pd1 S2 89.08(6) . . ?
S2 Pd1 S2 180.0 16 . ?
O5 Cl1 O4 110.5(5) . . ?
O5 Cl1 O3 113.9(5) . . ?
O4 Cl1 O3 112.6(5) . . ?
O5 Cl1 O6 106.1(5) . . ?
O4 Cl1 O6 108.7(5) . . ?
O3 Cl1 O6 104.6(5) . . ?
C10 S1 C9 103.2(3) . . ?
C10 S1 Pd1 101.9(2) . . ?
C9 S1 Pd1 102.6(2) . . ?
C12 S2 C11 101.0(3) . . ?
C12 S2 Pd1 107.7(3) . . ?
C11 S2 Pd1 102.2(2) . . ?
C18 O1 C1 120.6(6) . . ?
C3 O2 C2 118.7(6) . . ?
O1 C1 C2 110.9(6) . . ?
O2 C2 C1 105.5(6) . . ?
O2 C3 C4 124.0(7) . . ?
O2 C3 C8 115.2(6) . . ?
C4 C3 C8 120.7(7) . . ?
C3 C4 C5 118.4(8) . . ?
C6 C5 C4 121.8(7) . . ?
C5 C6 C7 119.0(8) . . ?
C6 C7 C8 121.6(8) . . ?
C7 C8 C3 118.5(7) . . ?
C7 C8 C9 121.2(7) . . ?
C3 C8 C9 120.3(7) . . ?
C8 C9 S1 110.8(5) . . ?
C11 C10 S1 113.0(5) . . ?
C10 C11 S2 109.3(5) . . ?
C13 C12 S2 111.9(5) . . ?
C14 C13 C18 118.5(7) . . ?
C14 C13 C12 121.8(7) . . ?
C18 C13 C12 119.6(7) . . ?
C13 C14 C15 120.8(8) . . ?
C16 C15 C14 118.9(8) . . ?
C17 C16 C15 121.8(8) . . ?
C16 C17 C18 119.7(8) . . ?
O1 C18 C17 125.2(7) . . ?
O1 C18 C13 114.5(6) . . ?
C17 C18 C13 120.3(7) . . ?
O8 N1 O7 122.7(15) . . ?
O8 N1 C19 124.3(15) . . ?
O7 N1 C19 113.1(13) . . ?

loop_
_geom_bond_atom_site_label_1
_geom_bond_atom_site_label_2
_geom_bond_distance
_geom_bond_site_symmetry_2
_geom_bond_publ_flag
Pd1 S1 2.3071(17) 16 ?
Pd1 S1 2.3072(17) . ?
Pd1 S2 2.3240(19) 16 ?
Pd1 S2 2.3240(18) . ?
Cl1 O5 1.405(7) . ?
Cl1 O4 1.407(6) . ?
Cl1 O3 1.411(6) . ?
Cl1 O6 1.423(7) . ?
S1 C10 1.820(7) . ?
S1 C9 1.841(7) . ?
S2 C12 1.825(7) . ?
S2 C11 1.835(7) . ?
O1 C18 1.359(9) . ?
O1 C1 1.426(9) . ?
O2 C3 1.372(9) . ?
O2 C2 1.445(9) . ?
C1 C2 1.513(11) . ?
C3 C4 1.386(10) . ?
C3 C8 1.402(10) . ?
C4 C5 1.390(11) . ?
C5 C6 1.370(11) . ?
C6 C7 1.377(10) . ?
C7 C8 1.379(11) . ?
C8 C9 1.517(10) . ?
C10 C11 1.495(10) . ?
C12 C13 1.501(10) . ?
C13 C14 1.388(11) . ?
C13 C18 1.413(10) . ?
C14 C15 1.389(11) . ?
C15 C16 1.383(12) . ?
C16 C17 1.360(12) . ?
C17 C18 1.382(10) . ?
N1 O8 1.131(14) . ?
N1 O7 1.244(14) . ?
N1 C19 1.463(14) . ?
